data_7155170
loop_
_publ_author_name
'He, Liwenze'
'Liu, Lin'
'Han, Runfeng'
'Zhang, Weiwei'
'Xie, Xingang'
'She, Xuegong'

_publ_section_title
;
 Thermal 1,3-dipolar cycloaddition reaction of azomethine imines with
 active esters.
;
_journal_issue 28
_journal_name_full 'Organic &amp; biomolecular chemistry'
_journal_page_first 6757
_journal_page_last 6761
_journal_paper_doi 10.1039/c6ob01095d
_journal_volume 14
_journal_year 2016
_chemical_absolute_configuration unk
_chemical_formula_moiety 'C24 H20 N2 O2'
_chemical_formula_sum 'C24 H20 N2 O2'
_chemical_formula_weight 368.42
_chemical_melting_point 568.15
_chemical_name_systematic 3-benzoyl-1-phenyl-1,5,6,10b-tetrahydropyrazolo[5,1-a]isoquinolin-2(3H)-one
_space_group_crystal_system orthorhombic
_space_group_IT_number 19
_space_group_name_Hall 'P 2ac 2ab'
_space_group_name_H-M_alt 'P 21 21 21'
_symmetry_space_group_name_Hall 'P 2ac 2ab'
_symmetry_space_group_name_H-M 'P 21 21 21'
_atom_sites_solution_hydrogens geom
_atom_sites_solution_primary direct
_atom_sites_solution_secondary difmap
_audit_creation_date 2014-12-03
_audit_creation_method
;
Olex2 1.2
(compiled 2014.11.28 svn.r3106 for OlexSys, GUI svn.r4959)
;
_audit_update_record
;
2016-02-29 deposited with the CCDC.
2016-06-23 downloaded from the CCDC.
;
_cell_angle_alpha 90.00
_cell_angle_beta 90.00
_cell_angle_gamma 90.00
_cell_formula_units_Z 4
_cell_length_a 7.6135(8)
_cell_length_b 13.282(2)
_cell_length_c 18.5374(11)
_cell_measurement_reflns_used 642
_cell_measurement_temperature 291.89(10)
_cell_measurement_theta_max 19.7210
_cell_measurement_theta_min 3.7700
_cell_volume 1874.5(4)
_computing_cell_refinement
;
CrysAlisPro, Agilent Technologies,
Version 1.171.36.32 (release 02-08-2013 CrysAlis171 .NET)
(compiled Aug  2 2013,16:46:58)
;
_computing_data_collection
;
CrysAlisPro, Agilent Technologies,
Version 1.171.36.32 (release 02-08-2013 CrysAlis171 .NET)
(compiled Aug  2 2013,16:46:58)
;
_computing_data_reduction
;
CrysAlisPro, Agilent Technologies,
Version 1.171.36.32 (release 02-08-2013 CrysAlis171 .NET)
(compiled Aug  2 2013,16:46:58)
;
_computing_molecular_graphics 'Olex2 (Dolomanov et al., 2009)'
_computing_publication_material 'Olex2 (Dolomanov et al., 2009)'
_computing_structure_refinement 'ShelXL (Sheldrick, 2008)'
_computing_structure_solution 'ShelXS (Sheldrick, 2008)'
_diffrn_ambient_temperature 291.89(10)
_diffrn_detector_area_resol_mean 16.0733
_diffrn_measured_fraction_theta_full 0.987
_diffrn_measured_fraction_theta_max 0.986
_diffrn_measurement_details
;
  1 omega  -20.00    8.80   1.2000    8.0000
omega____ theta____ kappa____ phi______ frames
    -      -16.3571  -99.0000  -30.0000 24

  2 omega   42.00   68.40   1.2000    8.0000
omega____ theta____ kappa____ phi______ frames
    -       19.7946 -178.0000  -60.0000 22

  3 omega  -46.00  -18.40   1.2000    8.0000
omega____ theta____ kappa____ phi______ frames
    -       19.7946  -57.0000    0.0000 23

  4 omega   -3.00   36.60   1.2000    8.0000
omega____ theta____ kappa____ phi______ frames
    -       19.7946  -57.0000    0.0000 33

  5 omega   55.00   85.00   1.2000    8.0000
omega____ theta____ kappa____ phi______ frames
    -       19.7946  178.0000  -30.0000 25

  6 omega  -15.00   15.00   1.2000    8.0000
omega____ theta____ kappa____ phi______ frames
    -       19.7946  -19.0000   30.0000 25
;
_diffrn_measurement_device_type 'SuperNova, Dual, Cu at zero, Eos'
_diffrn_measurement_method '\w scans'
_diffrn_orient_matrix_UB_11 -0.0926508000
_diffrn_orient_matrix_UB_12 0.0036061000
_diffrn_orient_matrix_UB_13 0.0029953000
_diffrn_orient_matrix_UB_21 -0.0095957000
_diffrn_orient_matrix_UB_22 -0.0378544000
_diffrn_orient_matrix_UB_23 -0.0267371000
_diffrn_orient_matrix_UB_31 0.0008033000
_diffrn_orient_matrix_UB_32 -0.0375210000
_diffrn_orient_matrix_UB_33 0.0272157000
_diffrn_radiation_monochromator mirror
_diffrn_radiation_type MoK\a
_diffrn_radiation_wavelength 0.71073
_diffrn_reflns_av_R_equivalents 0.0689
_diffrn_reflns_av_unetI/netI 0.1321
_diffrn_reflns_limit_h_max 9
_diffrn_reflns_limit_h_min -9
_diffrn_reflns_limit_k_max 11
_diffrn_reflns_limit_k_min -16
_diffrn_reflns_limit_l_max 22
_diffrn_reflns_limit_l_min -21
_diffrn_reflns_number 5870
_diffrn_reflns_theta_full 25.50
_diffrn_reflns_theta_max 26.02
_diffrn_reflns_theta_min 3.46
_diffrn_source 'SuperNova (Mo) X-ray Source'
_exptl_absorpt_coefficient_mu 0.084
_exptl_absorpt_correction_T_max 1.00000
_exptl_absorpt_correction_T_min 0.38719
_exptl_absorpt_correction_type multi-scan
_exptl_absorpt_process_details
;
CrysAlisPro, Agilent Technologies,
Version 1.171.36.32 (release 02-08-2013 CrysAlis171 .NET)
(compiled Aug  2 2013,16:46:58)
Empirical absorption correction using spherical harmonics,
 implemented in SCALE3 ABSPACK scaling algorithm.
;
_exptl_crystal_colour ' colourless'
_exptl_crystal_density_diffrn 1.305
_exptl_crystal_density_method 'not measured'
_exptl_crystal_description block
_exptl_crystal_F_000 776
_exptl_crystal_recrystallization_method 'Re-crystallisation from solvent'
_exptl_crystal_size_max 0.27
_exptl_crystal_size_mid 0.15
_exptl_crystal_size_min 0.12
_refine_diff_density_max 0.189
_refine_diff_density_min -0.170
_refine_diff_density_rms 0.044
_refine_ls_abs_structure_details 'Flack H D (1983), Acta Cryst. A39, 876-881'
_refine_ls_abs_structure_Flack -2(3)
_refine_ls_extinction_method none
_refine_ls_goodness_of_fit_ref 0.975
_refine_ls_hydrogen_treatment constr
_refine_ls_matrix_type full
_refine_ls_number_parameters 253
_refine_ls_number_reflns 3323
_refine_ls_number_restraints 0
_refine_ls_restrained_S_all 0.975
_refine_ls_R_factor_all 0.1492
_refine_ls_R_factor_gt 0.0640
_refine_ls_shift/su_max 0.000
_refine_ls_shift/su_mean 0.000
_refine_ls_structure_factor_coef Fsqd
_refine_ls_weighting_details 'calc w=1/[\s^2^(Fo^2^)+(0.0225P)^2^+0.0000P] where P=(Fo^2^+2Fc^2^)/3'
_refine_ls_weighting_scheme calc
_refine_ls_wR_factor_gt 0.0989
_refine_ls_wR_factor_ref 0.1357
_reflns_number_gt 1557
_reflns_number_total 3323
_reflns_threshold_expression >2sigma(I)
_cod_data_source_file c6ob01095d2.cif
_cod_data_source_block helwz1201
_cod_depositor_comments
;
The following automatic conversions were performed:

'_chemical_melting_point' value '568.15K' was changed to '568.15' -
the value should be numeric and without a unit designator.

Automatic conversion script
Id: cif_fix_values 4268 2015-11-12 08:31:59Z antanas 

 Adding full bibliography for 7155170.cif.
;
_cod_database_code 7155170
_reflns_odcompleteness_completeness 98.25
_reflns_odcompleteness_iscentric 1
_reflns_odcompleteness_theta 26.32
_olex2_refinement_description
;
1. Fixed Uiso
 At 1.2 times of:
  All C(H) groups, All C(H,H) groups
2.a Ternary CH refined with riding coordinates:
 C9(H9), C10(H10)
2.b Secondary CH2 refined with riding coordinates:
 C1(H1A,H1B), C2(H2A,H2B)
2.c Aromatic/amide H refined with riding coordinates:
 C4(H4), C5(H5), C6(H6), C7(H7), C14(H14), C15(H15), C16(H16), C17(H17),
 C18(H18), C20(H20), C21(H21), C22(H22), C23(H23), C24(H24)
;
_olex2_date_sample_data_collection 1417512846.96
_olex2_submission_special_instructions 'No special instructions were received'
_solvent_exptl_crystal_recrystallization_method DCM

loop_
_space_group_symop_id
_space_group_symop_operation_xyz
1 'x, y, z'
2 '-x+1/2, -y, z+1/2'
3 'x+1/2, -y+1/2, -z'
4 '-x, y+1/2, -z+1/2'

loop_
_atom_site_label
_atom_site_type_symbol
_atom_site_fract_x
_atom_site_fract_y
_atom_site_fract_z
_atom_site_U_iso_or_equiv
_atom_site_adp_type
_atom_site_occupancy
_atom_site_calc_flag
_atom_site_refinement_flags_posn
O1 O 0.7821(6) 0.7445(4) 0.00936(17) 0.0861(15) Uani 1 d .
O2 O 0.5300(5) 0.4726(2) -0.03810(15) 0.0557(10) Uani 1 d .
N1 N 0.5804(5) 0.6470(3) 0.10307(17) 0.0397(10) Uani 1 d .
N2 N 0.6051(5) 0.6136(3) 0.03010(17) 0.0423(10) Uani 1 d .
C1 C 0.7288(6) 0.6138(4) 0.1477(2) 0.0511(14) Uani 1 d .
H1A H 0.8376 0.6419 0.1295 0.061 Uiso 1 calc R
H1B H 0.7379 0.5409 0.1468 0.061 Uiso 1 calc R
C2 C 0.6961(7) 0.6500(4) 0.2243(2) 0.0599(16) Uani 1 d .
H2A H 0.7840 0.6210 0.2560 0.072 Uiso 1 calc R
H2B H 0.7090 0.7226 0.2259 0.072 Uiso 1 calc R
C3 C 0.5172(8) 0.6222(4) 0.2513(2) 0.0483(13) Uani 1 d .
C4 C 0.4791(8) 0.6241(4) 0.3252(2) 0.0597(16) Uani 1 d .
H4 H 0.5673 0.6403 0.3579 0.072 Uiso 1 calc R
C5 C 0.3130(8) 0.6022(4) 0.3503(3) 0.0611(16) Uani 1 d .
H5 H 0.2891 0.6050 0.3994 0.073 Uiso 1 calc R
C6 C 0.1841(8) 0.5765(4) 0.3028(2) 0.0568(15) Uani 1 d .
H6 H 0.0727 0.5600 0.3196 0.068 Uiso 1 calc R
C7 C 0.2191(7) 0.5748(4) 0.2299(2) 0.0540(15) Uani 1 d .
H7 H 0.1299 0.5582 0.1977 0.065 Uiso 1 calc R
C8 C 0.3838(6) 0.5973(4) 0.2038(2) 0.0420(12) Uani 1 d .
C9 C 0.4146(7) 0.5971(4) 0.1230(2) 0.0410(12) Uani 1 d .
H9 H 0.3185 0.6349 0.1006 0.049 Uiso 1 calc R
C10 C 0.4232(7) 0.4933(4) 0.0861(2) 0.0425(12) Uani 1 d .
H10 H 0.4982 0.4491 0.1151 0.051 Uiso 1 calc R
C11 C 0.5198(6) 0.5197(4) 0.0175(2) 0.0426(12) Uani 1 d .
C12 C 0.7018(8) 0.6743(4) -0.0156(3) 0.0546(15) Uani 1 d .
C13 C 0.7028(8) 0.6539(4) -0.0945(2) 0.0478(13) Uani 1 d .
C14 C 0.8620(8) 0.6422(4) -0.1281(3) 0.0614(16) Uani 1 d .
H14 H 0.9650 0.6412 -0.1011 0.074 Uiso 1 calc R
C15 C 0.8689(9) 0.6319(5) -0.2030(3) 0.0741(19) Uani 1 d .
H15 H 0.9762 0.6217 -0.2259 0.089 Uiso 1 calc R
C16 C 0.7187(10) 0.6367(4) -0.2424(3) 0.075(2) Uani 1 d .
H16 H 0.7245 0.6321 -0.2924 0.090 Uiso 1 calc R
C17 C 0.5588(9) 0.6483(4) -0.2095(3) 0.0718(18) Uani 1 d .
H17 H 0.4571 0.6514 -0.2373 0.086 Uiso 1 calc R
C18 C 0.5481(8) 0.6553(4) -0.1344(2) 0.0609(16) Uani 1 d .
H18 H 0.4397 0.6608 -0.1116 0.073 Uiso 1 calc R
C19 C 0.2524(7) 0.4405(4) 0.0727(2) 0.0438(13) Uani 1 d .
C20 C 0.1200(6) 0.4838(4) 0.0317(2) 0.0537(15) Uani 1 d .
H20 H 0.1354 0.5477 0.0121 0.064 Uiso 1 calc R
C21 C -0.0366(8) 0.4314(5) 0.0198(3) 0.0712(18) Uani 1 d .
H21 H -0.1257 0.4616 -0.0069 0.085 Uiso 1 calc R
C22 C -0.0609(9) 0.3368(5) 0.0467(3) 0.083(2) Uani 1 d .
H22 H -0.1649 0.3022 0.0380 0.100 Uiso 1 calc R
C23 C 0.0695(10) 0.2936(5) 0.0867(3) 0.093(2) Uani 1 d .
H23 H 0.0536 0.2293 0.1054 0.112 Uiso 1 calc R
C24 C 0.2255(8) 0.3445(4) 0.0999(3) 0.0660(17) Uani 1 d .
H24 H 0.3129 0.3139 0.1272 0.079 Uiso 1 calc R

loop_
_atom_site_aniso_label
_atom_site_aniso_U_11
_atom_site_aniso_U_22
_atom_site_aniso_U_33
_atom_site_aniso_U_23
_atom_site_aniso_U_13
_atom_site_aniso_U_12
O1 0.132(4) 0.073(3) 0.053(2) 0.001(2) 0.003(2) -0.054(3)
O2 0.074(3) 0.039(2) 0.0538(18) -0.0096(18) 0.003(2) -0.005(2)
N1 0.044(2) 0.040(3) 0.036(2) -0.0028(19) -0.0030(19) -0.007(2)
N2 0.056(3) 0.035(3) 0.036(2) 0.0015(19) 0.0071(19) -0.008(2)
C1 0.055(4) 0.048(3) 0.051(3) -0.004(3) -0.004(3) -0.008(3)
C2 0.067(4) 0.067(4) 0.046(3) -0.002(3) -0.004(3) -0.004(4)
C3 0.063(4) 0.040(4) 0.042(2) 0.006(2) -0.006(3) -0.003(3)
C4 0.081(4) 0.050(4) 0.048(3) -0.001(3) -0.007(3) -0.002(4)
C5 0.080(4) 0.056(4) 0.047(3) 0.001(3) 0.006(3) 0.004(4)
C6 0.068(4) 0.053(4) 0.049(3) 0.001(3) 0.007(3) 0.002(3)
C7 0.064(4) 0.050(4) 0.048(3) -0.006(3) -0.002(3) 0.004(3)
C8 0.049(3) 0.035(3) 0.041(3) 0.004(2) 0.000(2) 0.001(3)
C9 0.043(3) 0.034(3) 0.047(3) -0.001(2) -0.008(2) 0.002(3)
C10 0.052(3) 0.032(3) 0.043(2) 0.008(2) -0.002(2) 0.001(3)
C11 0.050(3) 0.030(3) 0.048(3) 0.001(3) -0.004(3) -0.002(3)
C12 0.062(4) 0.055(4) 0.047(3) 0.005(3) 0.003(3) -0.010(3)
C13 0.068(4) 0.035(3) 0.040(3) 0.001(2) 0.006(3) -0.006(3)
C14 0.074(4) 0.048(4) 0.063(3) 0.010(3) 0.009(3) -0.005(3)
C15 0.105(6) 0.052(4) 0.065(4) -0.002(3) 0.027(4) 0.006(4)
C16 0.127(6) 0.045(4) 0.053(3) -0.005(3) 0.014(4) 0.008(5)
C17 0.108(6) 0.047(4) 0.061(3) -0.004(3) -0.010(4) 0.012(4)
C18 0.079(5) 0.048(4) 0.055(3) -0.006(3) 0.003(3) 0.003(4)
C19 0.052(4) 0.034(3) 0.045(3) -0.002(2) 0.005(2) -0.005(3)
C20 0.043(3) 0.047(4) 0.071(3) 0.007(3) -0.003(3) -0.003(3)
C21 0.048(4) 0.087(5) 0.078(4) -0.018(4) 0.001(3) 0.004(4)
C22 0.073(5) 0.079(6) 0.097(5) -0.023(4) 0.003(4) -0.030(5)
C23 0.110(6) 0.054(5) 0.114(5) 0.004(4) 0.008(5) -0.037(5)
C24 0.083(5) 0.030(3) 0.086(4) 0.010(3) -0.013(4) -0.013(3)

loop_
_atom_type_symbol
_atom_type_description
_atom_type_scat_dispersion_real
_atom_type_scat_dispersion_imag
_atom_type_scat_source
C C 0.0033 0.0016 'International Tables Vol C Tables 4.2.6.8 and 6.1.1.4'
H H 0.0000 0.0000 'International Tables Vol C Tables 4.2.6.8 and 6.1.1.4'
N N 0.0061 0.0033 'International Tables Vol C Tables 4.2.6.8 and 6.1.1.4'
O O 0.0106 0.0060 'International Tables Vol C Tables 4.2.6.8 and 6.1.1.4'

loop_
_geom_angle_atom_site_label_1
_geom_angle_atom_site_label_2
_geom_angle_atom_site_label_3
_geom_angle
N2 N1 C1 109.7(3)
N2 N1 C9 102.1(3)
C1 N1 C9 112.5(3)
C11 N2 N1 111.4(3)
C12 N2 N1 117.9(4)
C12 N2 C11 130.7(4)
N1 C1 H1A 110.1
N1 C1 H1B 110.1
N1 C1 C2 107.8(4)
H1A C1 H1B 108.5
C2 C1 H1A 110.1
C2 C1 H1B 110.1
C1 C2 H2A 109.1
C1 C2 H2B 109.1
H2A C2 H2B 107.8
C3 C2 C1 112.5(4)
C3 C2 H2A 109.1
C3 C2 H2B 109.1
C4 C3 C2 120.7(5)
C8 C3 C2 121.0(4)
C8 C3 C4 118.3(5)
C3 C4 H4 119.5
C5 C4 C3 121.1(5)
C5 C4 H4 119.5
C4 C5 H5 120.1
C6 C5 C4 119.8(5)
C6 C5 H5 120.1
C5 C6 H6 120.1
C5 C6 C7 119.9(5)
C7 C6 H6 120.1
C6 C7 H7 119.4
C6 C7 C8 121.1(5)
C8 C7 H7 119.4
C3 C8 C9 121.0(4)
C7 C8 C3 119.8(4)
C7 C8 C9 119.1(4)
N1 C9 C8 112.3(4)
N1 C9 H9 107.6
N1 C9 C10 104.7(4)
C8 C9 H9 107.6
C8 C9 C10 116.6(4)
C10 C9 H9 107.6
C9 C10 H10 108.5
C11 C10 C9 100.8(4)
C11 C10 H10 108.5
C19 C10 C9 117.1(4)
C19 C10 H10 108.5
C19 C10 C11 113.1(4)
O2 C11 N2 124.3(4)
O2 C11 C10 129.0(5)
N2 C11 C10 106.7(4)
O1 C12 N2 119.0(4)
O1 C12 C13 121.0(5)
N2 C12 C13 120.0(5)
C14 C13 C12 118.2(5)
C14 C13 C18 120.5(4)
C18 C13 C12 121.1(5)
C13 C14 H14 120.1
C13 C14 C15 119.8(5)
C15 C14 H14 120.1
C14 C15 H15 120.1
C16 C15 C14 119.9(6)
C16 C15 H15 120.1
C15 C16 H16 119.5
C15 C16 C17 121.0(5)
C17 C16 H16 119.5
C16 C17 H17 119.9
C16 C17 C18 120.1(6)
C18 C17 H17 119.9
C13 C18 C17 118.7(6)
C13 C18 H18 120.7
C17 C18 H18 120.7
C20 C19 C10 121.8(5)
C24 C19 C10 119.9(5)
C24 C19 C20 118.2(5)
C19 C20 H20 120.0
C19 C20 C21 120.0(5)
C21 C20 H20 120.0
C20 C21 H21 119.5
C22 C21 C20 121.1(6)
C22 C21 H21 119.5
C21 C22 H22 120.4
C21 C22 C23 119.1(6)
C23 C22 H22 120.4
C22 C23 H23 119.6
C22 C23 C24 120.9(6)
C24 C23 H23 119.6
C19 C24 C23 120.7(6)
C19 C24 H24 119.7
C23 C24 H24 119.7

loop_
_geom_bond_atom_site_label_1
_geom_bond_atom_site_label_2
_geom_bond_distance
O1 C12 1.207(6)
O2 C11 1.209(5)
N1 N2 1.436(4)
N1 C1 1.468(5)
N1 C9 1.474(6)
N2 C11 1.426(5)
N2 C12 1.381(6)
C1 H1A 0.9700
C1 H1B 0.9700
C1 C2 1.519(5)
C2 H2A 0.9700
C2 H2B 0.9700
C2 C3 1.497(7)
C3 C4 1.402(6)
C3 C8 1.384(6)
C4 H4 0.9300
C4 C5 1.377(8)
C5 H5 0.9300
C5 C6 1.361(7)
C6 H6 0.9300
C6 C7 1.378(6)
C7 H7 0.9300
C7 C8 1.377(6)
C8 C9 1.516(6)
C9 H9 0.9800
C9 C10 1.540(6)
C10 H10 0.9800
C10 C11 1.509(5)
C10 C19 1.498(6)
C12 C13 1.486(6)
C13 C14 1.372(7)
C13 C18 1.392(7)
C14 H14 0.9300
C14 C15 1.397(6)
C15 H15 0.9300
C15 C16 1.358(7)
C16 H16 0.9300
C16 C17 1.370(8)
C17 H17 0.9300
C17 C18 1.398(6)
C18 H18 0.9300
C19 C20 1.387(6)
C19 C24 1.387(6)
C20 H20 0.9300
C20 C21 1.398(7)
C21 H21 0.9300
C21 C22 1.365(8)
C22 H22 0.9300
C22 C23 1.365(8)
C23 H23 0.9300
C23 C24 1.388(8)
C24 H24 0.9300

loop_
_geom_torsion_atom_site_label_1
_geom_torsion_atom_site_label_2
_geom_torsion_atom_site_label_3
_geom_torsion_atom_site_label_4
_geom_torsion
O1 C12 C13 C14 55.4(8)
O1 C12 C13 C18 -119.1(7)
N1 N2 C11 O2 -175.1(4)
N1 N2 C11 C10 3.7(5)
N1 N2 C12 O1 10.5(8)
N1 N2 C12 C13 -168.2(4)
N1 C1 C2 C3 50.9(6)
N1 C9 C10 C11 -34.7(4)
N1 C9 C10 C19 -157.8(4)
N2 N1 C1 C2 -179.6(4)
N2 N1 C9 C8 164.6(4)
N2 N1 C9 C10 37.1(4)
N2 C12 C13 C14 -125.9(6)
N2 C12 C13 C18 59.6(8)
C1 N1 N2 C11 93.7(4)
C1 N1 N2 C12 -86.8(5)
C1 N1 C9 C8 47.0(5)
C1 N1 C9 C10 -80.5(4)
C1 C2 C3 C4 162.6(5)
C1 C2 C3 C8 -19.6(7)
C2 C3 C4 C5 177.6(5)
C2 C3 C8 C7 -178.1(5)
C2 C3 C8 C9 0.2(8)
C3 C4 C5 C6 1.3(9)
C3 C8 C9 N1 -13.1(7)
C3 C8 C9 C10 107.8(6)
C4 C3 C8 C7 -0.3(8)
C4 C3 C8 C9 178.1(4)
C4 C5 C6 C7 -1.6(9)
C5 C6 C7 C8 1.0(9)
C6 C7 C8 C3 -0.1(8)
C6 C7 C8 C9 -178.5(4)
C7 C8 C9 N1 165.3(5)
C7 C8 C9 C10 -73.8(6)
C8 C3 C4 C5 -0.3(8)
C8 C9 C10 C11 -159.5(4)
C8 C9 C10 C19 77.4(6)
C9 N1 N2 C11 -25.8(4)
C9 N1 N2 C12 153.7(4)
C9 N1 C1 C2 -66.6(5)
C9 C10 C11 O2 -162.3(5)
C9 C10 C11 N2 18.9(5)
C9 C10 C19 C20 58.2(6)
C9 C10 C19 C24 -123.6(5)
C10 C19 C20 C21 179.2(4)
C10 C19 C24 C23 -178.7(5)
C11 N2 C12 O1 -170.1(5)
C11 N2 C12 C13 11.2(8)
C11 C10 C19 C20 -58.3(6)
C11 C10 C19 C24 119.8(5)
C12 N2 C11 O2 5.5(8)
C12 N2 C11 C10 -175.7(5)
C12 C13 C14 C15 -174.4(5)
C12 C13 C18 C17 172.1(5)
C13 C14 C15 C16 2.1(10)
C14 C13 C18 C17 -2.3(8)
C14 C15 C16 C17 -2.2(10)
C15 C16 C17 C18 0.0(10)
C16 C17 C18 C13 2.2(9)
C18 C13 C14 C15 0.2(9)
C19 C10 C11 O2 -36.5(8)
C19 C10 C11 N2 144.7(4)
C19 C20 C21 C22 -1.3(8)
C20 C19 C24 C23 -0.5(8)
C20 C21 C22 C23 0.9(9)
C21 C22 C23 C24 -0.3(10)
C22 C23 C24 C19 0.1(10)
C24 C19 C20 C21 1.1(7)
